data_7051610
loop_
_publ_author_name
'Rosokha, Sergiy V.'
'Lu, Jianjiang'
'Han, Bing'
'Kochi, Jay K.'

_publ_section_title
;
 Unusual structural effects of intermolecular \p-bonding in the
 tetracyanopyrazine (ion-radical) dimer
;
_journal_issue 3
_journal_name_full 'New Journal of Chemistry'
_journal_page_first 545
_journal_paper_doi 10.1039/b812829d
_journal_volume 33
_journal_year 2009
_chemical_formula_moiety 'C10 H24 N4, 2(C8 N6), 2(C2 H3 N'
_chemical_formula_sum 'C30 H30 N18'
_chemical_formula_weight 642.72
_chemical_name_systematic
;
?
;
_space_group_IT_number 61
_symmetry_cell_setting orthorhombic
_symmetry_space_group_name_Hall '-P 2ac 2ab'
_symmetry_space_group_name_H-M 'P b c a'
_atom_sites_solution_hydrogens geom
_atom_sites_solution_primary direct
_atom_sites_solution_secondary difmap
_audit_creation_method SHELXL-97
_cell_angle_alpha 90.00
_cell_angle_beta 90.00
_cell_angle_gamma 90.00
_cell_formula_units_Z 8
_cell_length_a 14.971(15)
_cell_length_b 13.39(2)
_cell_length_c 33.07(4)
_cell_measurement_temperature 173(2)
_cell_volume 6629(14)
_computing_cell_refinement 'Bruker SMART'
_computing_data_collection 'Bruker SMART'
_computing_data_reduction 'Bruker SHELXTL'
_computing_molecular_graphics 'Bruker SHELXTL'
_computing_publication_material 'Bruker SHELXTL'
_computing_structure_refinement 'SHELXL-97 (Sheldrick, 1997)'
_computing_structure_solution 'SHELXS-97 (Sheldrick, 1990)'
_diffrn_ambient_temperature 173(2)
_diffrn_measured_fraction_theta_full 0.994
_diffrn_measured_fraction_theta_max 0.974
_diffrn_measurement_device_type 'CCD area detector'
_diffrn_measurement_method 'phi and omega scans'
_diffrn_radiation_monochromator graphite
_diffrn_radiation_source 'fine-focus sealed tube'
_diffrn_radiation_type MoK\a
_diffrn_radiation_wavelength 0.71073
_diffrn_reflns_av_R_equivalents 0.0680
_diffrn_reflns_av_sigmaI/netI 0.0604
_diffrn_reflns_limit_h_max 11
_diffrn_reflns_limit_h_min -21
_diffrn_reflns_limit_k_max 16
_diffrn_reflns_limit_k_min -18
_diffrn_reflns_limit_l_max 46
_diffrn_reflns_limit_l_min -45
_diffrn_reflns_number 43697
_diffrn_reflns_theta_full 30.00
_diffrn_reflns_theta_max 30.56
_diffrn_reflns_theta_min 1.23
_diffrn_standards_decay_% 0
_diffrn_standards_interval_count 0
_diffrn_standards_interval_time 0
_diffrn_standards_number 0
_exptl_absorpt_coefficient_mu 0.086
_exptl_absorpt_correction_T_max 0.9863
_exptl_absorpt_correction_T_min 0.9745
_exptl_absorpt_correction_type multi-scan
_exptl_absorpt_process_details '(SADABS; Bruker, 2003)'
_exptl_crystal_colour dark
_exptl_crystal_density_diffrn 1.288
_exptl_crystal_density_method 'not measured'
_exptl_crystal_description block
_exptl_crystal_F_000 2688
_exptl_crystal_size_max 0.30
_exptl_crystal_size_mid 0.20
_exptl_crystal_size_min 0.16
_refine_diff_density_max 0.382
_refine_diff_density_min -0.219
_refine_diff_density_rms 0.070
_refine_ls_extinction_method none
_refine_ls_goodness_of_fit_ref 0.995
_refine_ls_hydrogen_treatment constr
_refine_ls_matrix_type full
_refine_ls_number_parameters 443
_refine_ls_number_reflns 9903
_refine_ls_number_restraints 0
_refine_ls_restrained_S_all 0.995
_refine_ls_R_factor_all 0.1425
_refine_ls_R_factor_gt 0.0696
_refine_ls_shift/su_max 0.002
_refine_ls_shift/su_mean 0.000
_refine_ls_structure_factor_coef Fsqd
_refine_ls_weighting_details 'calc w=1/[\s^2^(Fo^2^)+(0.0900P)^2^+0.0000P] where P=(Fo^2^+2Fc^2^)/3'
_refine_ls_weighting_scheme calc
_refine_ls_wR_factor_gt 0.1532
_refine_ls_wR_factor_ref 0.1916
_reflns_number_gt 5031
_reflns_number_total 9903
_reflns_threshold_expression >2sigma(I)
_cod_data_source_file b812829d.txt
_cod_data_source_block TCP_Dimer
_cod_depositor_comments
;
The following automatic conversions were performed:
'_symmetry_cell_setting' value 'Orthorhombic' changed to 'orthorhombic'
according to '/home/saulius/struct/CIF-dictionaries/cif_core.dic'
dictionary named 'cif_core.dic' version 2.4.1 from 2010-06-29.

Automatic conversion script
Id: cif_fix_enum 1527 2010-12-29 10:47:43Z saulius 
;
_cod_original_cell_volume 6631(16)
_cod_original_sg_symbol_H-M 'Pbca '
_cod_database_code 7051610

loop_
_symmetry_equiv_pos_as_xyz
'x, y, z'
'-x+1/2, -y, z+1/2'
'-x, y+1/2, -z+1/2'
'x+1/2, -y+1/2, -z'
'-x, -y, -z'
'x-1/2, y, -z-1/2'
'x, -y-1/2, z-1/2'
'-x-1/2, y-1/2, z'

loop_
_atom_site_label
_atom_site_type_symbol
_atom_site_fract_x
_atom_site_fract_y
_atom_site_fract_z
_atom_site_U_iso_or_equiv
_atom_site_adp_type
_atom_site_occupancy
_atom_site_symmetry_multiplicity
_atom_site_calc_flag
_atom_site_refinement_flags
_atom_site_disorder_assembly
_atom_site_disorder_group
N1 N 0.67404(10) 0.22661(12) 0.09880(5) 0.0332(4) Uani 1 1 d . . .
N2 N 0.83075(10) 0.22947(12) 0.14965(5) 0.0336(4) Uani 1 1 d . . .
N3 N 0.72890(13) 0.20595(16) 0.24214(6) 0.0547(5) Uani 1 1 d . . .
N4 N 0.51377(12) 0.19532(14) 0.17090(5) 0.0463(5) Uani 1 1 d . . .
N5 N 0.77602(13) 0.25330(16) 0.00630(5) 0.0528(5) Uani 1 1 d . . .
N6 N 0.99131(12) 0.25395(14) 0.07772(6) 0.0478(5) Uani 1 1 d . . .
C1 C 0.75943(13) 0.23729(15) 0.08394(6) 0.0339(4) Uani 1 1 d . . .
C2 C 0.83376(12) 0.23682(14) 0.10940(6) 0.0312(4) Uani 1 1 d . . .
C3 C 0.74512(13) 0.22208(15) 0.16448(6) 0.0330(4) Uani 1 1 d . . .
C4 C 0.67059(13) 0.21907(14) 0.13884(6) 0.0318(4) Uani 1 1 d . . .
C5 C 0.76875(14) 0.24587(16) 0.04086(6) 0.0387(5) Uani 1 1 d . . .
C6 C 0.92215(14) 0.24595(15) 0.09210(6) 0.0345(5) Uani 1 1 d . . .
C7 C 0.73590(13) 0.21291(16) 0.20758(6) 0.0375(5) Uani 1 1 d . . .
C8 C 0.58241(14) 0.20597(15) 0.15622(6) 0.0345(4) Uani 1 1 d . . .
N7 N 0.84170(10) 0.46992(12) 0.12767(4) 0.0306(4) Uani 1 1 d . . .
N8 N 0.64925(10) 0.46455(13) 0.12498(4) 0.0371(4) Uani 1 1 d . . .
N9 N 0.61856(13) 0.48523(18) 0.02307(5) 0.0641(6) Uani 1 1 d . . .
N10 N 0.88147(12) 0.49228(16) 0.02577(5) 0.0496(5) Uani 1 1 d . . .
N11 N 0.87177(12) 0.44976(17) 0.22952(5) 0.0542(5) Uani 1 1 d . . .
N12 N 0.60791(12) 0.44485(18) 0.22662(5) 0.0582(6) Uani 1 1 d . . .
C9 C 0.69969(12) 0.47216(16) 0.09218(5) 0.0340(5) Uani 1 1 d . . .
C10 C 0.79346(12) 0.47318(15) 0.09221(5) 0.0303(4) Uani 1 1 d . . .
C11 C 0.79103(12) 0.46212(15) 0.16063(5) 0.0309(4) Uani 1 1 d . . .
C12 C 0.69713(12) 0.45749(16) 0.16036(5) 0.0346(5) Uani 1 1 d . . .
C13 C 0.65329(13) 0.47962(18) 0.05353(6) 0.0436(5) Uani 1 1 d . . .
C14 C 0.84294(12) 0.48410(16) 0.05545(6) 0.0354(5) Uani 1 1 d . . .
C15 C 0.83738(13) 0.45551(17) 0.19905(6) 0.0367(5) Uani 1 1 d . . .
C16 C 0.64750(13) 0.45074(19) 0.19693(6) 0.0424(5) Uani 1 1 d . . .
C17 C 0.19865(12) 0.47515(13) 0.12473(5) 0.0248(4) Uani 1 1 d . . .
C18 C 0.29969(11) 0.47515(13) 0.12501(5) 0.0238(4) Uani 1 1 d . . .
C19 C 0.06862(12) 0.48616(16) 0.07998(6) 0.0359(5) Uani 1 1 d . . .
H19A H 0.0245 0.4338 0.0854 0.054 Uiso 1 1 calc R . .
H19B H 0.0672 0.5035 0.0512 0.054 Uiso 1 1 calc R . .
H19C H 0.0545 0.5454 0.0961 0.054 Uiso 1 1 calc R . .
C20 C 0.20328(13) 0.39130(15) 0.05896(5) 0.0352(5) Uani 1 1 d . . .
H20A H 0.2196 0.4356 0.0365 0.053 Uiso 1 1 calc R . .
H20B H 0.1628 0.3392 0.0491 0.053 Uiso 1 1 calc R . .
H20C H 0.2573 0.3603 0.0701 0.053 Uiso 1 1 calc R . .
C21 C 0.06688(12) 0.46375(16) 0.16844(6) 0.0350(5) Uani 1 1 d . . .
H21A H 0.0226 0.5156 0.1625 0.053 Uiso 1 1 calc R . .
H21B H 0.0645 0.4469 0.1973 0.053 Uiso 1 1 calc R . .
H21C H 0.0538 0.4041 0.1523 0.053 Uiso 1 1 calc R . .
C22 C 0.20088(13) 0.55889(15) 0.19028(5) 0.0343(4) Uani 1 1 d . . .
H22A H 0.2169 0.5144 0.2127 0.051 Uiso 1 1 calc R . .
H22B H 0.1601 0.6107 0.2001 0.051 Uiso 1 1 calc R . .
H22C H 0.2550 0.5902 0.1795 0.051 Uiso 1 1 calc R . .
C23 C 0.29508(13) 0.33077(15) 0.17003(6) 0.0385(5) Uani 1 1 d . . .
H23A H 0.2856 0.3431 0.1989 0.058 Uiso 1 1 calc R . .
H23B H 0.3327 0.2714 0.1666 0.058 Uiso 1 1 calc R . .
H23C H 0.2373 0.3199 0.1568 0.058 Uiso 1 1 calc R . .
C24 C 0.43136(12) 0.43331(16) 0.16617(5) 0.0342(5) Uani 1 1 d . . .
H24A H 0.4716 0.3865 0.1525 0.051 Uiso 1 1 calc R . .
H24B H 0.4339 0.4220 0.1954 0.051 Uiso 1 1 calc R . .
H24C H 0.4498 0.5020 0.1602 0.051 Uiso 1 1 calc R . .
C25 C 0.43205(12) 0.51562(15) 0.08377(6) 0.0345(5) Uani 1 1 d . . .
H25A H 0.4730 0.5618 0.0974 0.052 Uiso 1 1 calc R . .
H25B H 0.4346 0.5268 0.0545 0.052 Uiso 1 1 calc R . .
H25C H 0.4497 0.4467 0.0897 0.052 Uiso 1 1 calc R . .
C26 C 0.29634(13) 0.61946(15) 0.07973(6) 0.0382(5) Uani 1 1 d . . .
H26A H 0.2864 0.6063 0.0509 0.057 Uiso 1 1 calc R . .
H26B H 0.3344 0.6785 0.0828 0.057 Uiso 1 1 calc R . .
H26C H 0.2389 0.6314 0.0931 0.057 Uiso 1 1 calc R . .
N13 N 0.15838(9) 0.44964(11) 0.09079(4) 0.0272(3) Uani 1 1 d . . .
N14 N 0.15689(9) 0.50091(12) 0.15825(4) 0.0276(3) Uani 1 1 d . . .
N15 N 0.33949(9) 0.41746(11) 0.15176(4) 0.0261(3) Uani 1 1 d . . .
N16 N 0.34024(9) 0.53295(11) 0.09829(4) 0.0273(3) Uani 1 1 d . . .
C27 C 0.44464(15) 0.70055(16) 0.19196(7) 0.0423(5) Uani 1 1 d . . .
C28 C 0.49949(18) 0.7060(2) 0.22799(7) 0.0656(8) Uani 1 1 d . . .
H28A H 0.4803 0.7627 0.2446 0.098 Uiso 1 1 calc R . .
H28B H 0.5622 0.7148 0.2202 0.098 Uiso 1 1 calc R . .
H28C H 0.4931 0.6441 0.2435 0.098 Uiso 1 1 calc R . .
C29 C 0.44554(15) 0.24614(16) 0.05879(7) 0.0429(5) Uani 1 1 d . . .
C30 C 0.50088(18) 0.2350(2) 0.02305(7) 0.0636(7) Uani 1 1 d . . .
H30A H 0.4789 0.1788 0.0068 0.095 Uiso 1 1 calc R . .
H30B H 0.5628 0.2221 0.0312 0.095 Uiso 1 1 calc R . .
H30C H 0.4983 0.2963 0.0070 0.095 Uiso 1 1 calc R . .
N17 N 0.40126(14) 0.69639(15) 0.16395(6) 0.0523(5) Uani 1 1 d . . .
N18 N 0.40218(14) 0.25413(15) 0.08669(6) 0.0535(5) Uani 1 1 d . . .

loop_
_atom_site_aniso_label
_atom_site_aniso_U_11
_atom_site_aniso_U_22
_atom_site_aniso_U_33
_atom_site_aniso_U_23
_atom_site_aniso_U_13
_atom_site_aniso_U_12
N1 0.0299(9) 0.0377(10) 0.0320(9) -0.0013(7) -0.0024(7) -0.0017(7)
N2 0.0310(9) 0.0361(9) 0.0339(9) 0.0017(7) -0.0024(7) 0.0024(7)
N3 0.0536(13) 0.0755(15) 0.0352(10) 0.0099(9) -0.0054(9) -0.0021(10)
N4 0.0387(11) 0.0507(12) 0.0494(11) 0.0058(9) 0.0006(9) -0.0008(9)
N5 0.0553(13) 0.0699(14) 0.0331(10) -0.0052(9) -0.0045(9) -0.0058(10)
N6 0.0395(11) 0.0524(13) 0.0515(12) 0.0041(9) 0.0025(9) 0.0051(9)
C1 0.0338(11) 0.0369(11) 0.0311(10) -0.0027(8) -0.0031(8) 0.0019(9)
C2 0.0308(10) 0.0303(11) 0.0324(10) -0.0006(8) -0.0027(8) 0.0027(8)
C3 0.0345(11) 0.0341(11) 0.0306(10) 0.0018(8) -0.0030(8) 0.0007(9)
C4 0.0323(11) 0.0298(10) 0.0334(10) 0.0003(8) -0.0041(8) -0.0001(8)
C5 0.0353(12) 0.0461(13) 0.0346(11) -0.0059(9) -0.0038(9) -0.0019(9)
C6 0.0339(11) 0.0343(11) 0.0353(11) 0.0013(8) -0.0030(9) 0.0055(9)
C7 0.0345(12) 0.0431(12) 0.0349(11) 0.0029(9) -0.0041(9) -0.0026(9)
C8 0.0345(11) 0.0345(11) 0.0344(10) 0.0010(8) -0.0047(9) 0.0006(9)
N7 0.0220(8) 0.0427(10) 0.0270(8) -0.0003(7) -0.0016(6) -0.0001(7)
N8 0.0243(8) 0.0586(12) 0.0285(8) -0.0063(7) -0.0009(7) 0.0026(7)
N9 0.0413(12) 0.114(2) 0.0371(11) -0.0025(11) -0.0104(9) 0.0088(12)
N10 0.0357(10) 0.0808(15) 0.0324(9) 0.0111(9) 0.0017(8) 0.0047(9)
N11 0.0404(11) 0.0893(16) 0.0329(10) -0.0007(10) -0.0080(8) -0.0054(10)
N12 0.0347(10) 0.1063(18) 0.0336(10) -0.0132(10) 0.0039(8) -0.0091(10)
C9 0.0259(10) 0.0480(13) 0.0281(9) -0.0054(8) -0.0025(8) 0.0031(9)
C10 0.0225(9) 0.0416(12) 0.0268(9) -0.0001(8) 0.0001(7) 0.0033(8)
C11 0.0237(9) 0.0416(12) 0.0276(9) -0.0022(8) -0.0034(7) -0.0008(8)
C12 0.0244(9) 0.0528(13) 0.0264(9) -0.0087(8) -0.0005(8) -0.0011(9)
C13 0.0268(10) 0.0718(17) 0.0323(10) -0.0051(10) -0.0027(9) 0.0061(10)
C14 0.0262(10) 0.0495(13) 0.0304(10) 0.0026(9) -0.0052(8) 0.0033(9)
C15 0.0270(10) 0.0532(13) 0.0301(10) -0.0019(9) 0.0003(8) -0.0056(9)
C16 0.0245(10) 0.0707(16) 0.0320(10) -0.0102(10) -0.0041(8) -0.0030(10)
C17 0.0226(9) 0.0237(9) 0.0282(9) 0.0032(7) -0.0009(7) 0.0005(7)
C18 0.0203(8) 0.0285(9) 0.0225(8) -0.0014(7) -0.0015(7) 0.0002(7)
C19 0.0227(10) 0.0444(12) 0.0408(11) 0.0037(9) -0.0094(8) 0.0027(8)
C20 0.0348(11) 0.0407(12) 0.0302(10) -0.0056(8) -0.0032(8) 0.0027(9)
C21 0.0236(9) 0.0428(12) 0.0387(11) 0.0035(9) 0.0067(8) -0.0013(8)
C22 0.0348(11) 0.0399(12) 0.0282(9) -0.0058(8) 0.0003(8) -0.0017(9)
C23 0.0349(11) 0.0368(12) 0.0437(11) 0.0165(9) 0.0003(9) -0.0021(9)
C24 0.0249(10) 0.0474(13) 0.0305(10) 0.0044(8) -0.0071(8) 0.0022(9)
C25 0.0248(10) 0.0426(12) 0.0361(10) 0.0059(9) 0.0066(8) -0.0017(8)
C26 0.0353(11) 0.0358(12) 0.0437(11) 0.0145(9) -0.0007(9) 0.0017(9)
N13 0.0225(8) 0.0314(9) 0.0275(8) -0.0005(6) -0.0025(6) 0.0008(6)
N14 0.0217(8) 0.0337(9) 0.0274(7) 0.0001(6) 0.0014(6) -0.0011(6)
N15 0.0229(8) 0.0308(9) 0.0247(7) 0.0035(6) -0.0017(6) 0.0006(6)
N16 0.0245(8) 0.0305(9) 0.0270(7) 0.0055(6) -0.0002(6) 0.0008(6)
C27 0.0418(13) 0.0420(13) 0.0432(13) -0.0014(10) 0.0102(10) -0.0007(10)
C28 0.0525(16) 0.095(2) 0.0493(15) -0.0010(14) 0.0001(12) 0.0009(14)
C29 0.0417(13) 0.0408(13) 0.0463(13) -0.0044(10) -0.0095(11) 0.0001(10)
C30 0.0529(16) 0.091(2) 0.0466(15) -0.0036(13) -0.0003(12) -0.0066(14)
N17 0.0494(12) 0.0583(14) 0.0491(12) -0.0077(9) 0.0009(10) -0.0003(9)
N18 0.0529(13) 0.0583(14) 0.0492(12) -0.0091(10) -0.0052(10) 0.0062(10)

loop_
_atom_type_symbol
_atom_type_description
_atom_type_scat_dispersion_real
_atom_type_scat_dispersion_imag
_atom_type_scat_source
C C 0.0033 0.0016 'International Tables Vol C Tables 4.2.6.8 and 6.1.1.4'
H H 0.0000 0.0000 'International Tables Vol C Tables 4.2.6.8 and 6.1.1.4'
N N 0.0061 0.0033 'International Tables Vol C Tables 4.2.6.8 and 6.1.1.4'

loop_
_geom_angle_atom_site_label_1
_geom_angle_atom_site_label_2
_geom_angle_atom_site_label_3
_geom_angle
_geom_angle_site_symmetry_1
_geom_angle_site_symmetry_3
_geom_angle_publ_flag
C4 N1 C1 113.55(16) . . ?
C2 N2 C3 113.08(16) . . ?
N1 C1 C2 121.63(19) . . ?
N1 C1 C5 116.91(17) . . ?
C2 C1 C5 121.43(19) . . ?
N2 C2 C1 125.09(18) . . ?
N2 C2 C6 115.54(17) . . ?
C1 C2 C6 119.36(19) . . ?
N2 C3 C4 121.85(19) . . ?
N2 C3 C7 116.70(17) . . ?
C4 C3 C7 121.39(19) . . ?
N1 C4 C3 124.72(18) . . ?
N1 C4 C8 116.07(17) . . ?
C3 C4 C8 119.21(19) . . ?
N5 C5 C1 179.6(3) . . ?
N6 C6 C2 178.6(2) . . ?
N3 C7 C3 179.6(3) . . ?
N4 C8 C4 178.2(2) . . ?
C11 N7 C10 113.61(18) . . ?
C9 N8 C12 113.87(19) . . ?
N8 C9 C10 124.74(17) . . ?
N8 C9 C13 116.82(19) . . ?
C10 C9 C13 118.44(17) . . ?
N7 C10 C9 121.62(16) . . ?
N7 C10 C14 117.07(18) . . ?
C9 C10 C14 121.20(16) . . ?
N7 C11 C12 124.55(17) . . ?
N7 C11 C15 116.69(18) . . ?
C12 C11 C15 118.74(17) . . ?
N8 C12 C11 121.53(17) . . ?
N8 C12 C16 117.09(19) . . ?
C11 C12 C16 121.29(17) . . ?
N9 C13 C9 178.8(2) . . ?
N10 C14 C10 179.0(2) . . ?
N11 C15 C11 178.4(2) . . ?
N12 C16 C12 179.5(3) . . ?
N14 C17 N13 124.50(18) . . ?
N14 C17 C18 117.97(15) . . ?
N13 C17 C18 117.53(15) . . ?
N15 C18 N16 125.78(18) . . ?
N15 C18 C17 117.16(15) . . ?
N16 C18 C17 117.07(15) . . ?
N13 C19 H19A 109.5 . . ?
N13 C19 H19B 109.5 . . ?
H19A C19 H19B 109.5 . . ?
N13 C19 H19C 109.5 . . ?
H19A C19 H19C 109.5 . . ?
H19B C19 H19C 109.5 . . ?
N13 C20 H20A 109.5 . . ?
N13 C20 H20B 109.5 . . ?
H20A C20 H20B 109.5 . . ?
N13 C20 H20C 109.5 . . ?
H20A C20 H20C 109.5 . . ?
H20B C20 H20C 109.5 . . ?
N14 C21 H21A 109.5 . . ?
N14 C21 H21B 109.5 . . ?
H21A C21 H21B 109.5 . . ?
N14 C21 H21C 109.5 . . ?
H21A C21 H21C 109.5 . . ?
H21B C21 H21C 109.5 . . ?
N14 C22 H22A 109.5 . . ?
N14 C22 H22B 109.5 . . ?
H22A C22 H22B 109.5 . . ?
N14 C22 H22C 109.5 . . ?
H22A C22 H22C 109.5 . . ?
H22B C22 H22C 109.5 . . ?
N15 C23 H23A 109.5 . . ?
N15 C23 H23B 109.5 . . ?
H23A C23 H23B 109.5 . . ?
N15 C23 H23C 109.5 . . ?
H23A C23 H23C 109.5 . . ?
H23B C23 H23C 109.5 . . ?
N15 C24 H24A 109.5 . . ?
N15 C24 H24B 109.5 . . ?
H24A C24 H24B 109.5 . . ?
N15 C24 H24C 109.5 . . ?
H24A C24 H24C 109.5 . . ?
H24B C24 H24C 109.5 . . ?
N16 C25 H25A 109.5 . . ?
N16 C25 H25B 109.5 . . ?
H25A C25 H25B 109.5 . . ?
N16 C25 H25C 109.5 . . ?
H25A C25 H25C 109.5 . . ?
H25B C25 H25C 109.5 . . ?
N16 C26 H26A 109.5 . . ?
N16 C26 H26B 109.5 . . ?
H26A C26 H26B 109.5 . . ?
N16 C26 H26C 109.5 . . ?
H26A C26 H26C 109.5 . . ?
H26B C26 H26C 109.5 . . ?
C17 N13 C20 122.47(17) . . ?
C17 N13 C19 122.49(16) . . ?
C20 N13 C19 114.75(15) . . ?
C17 N14 C22 122.13(17) . . ?
C17 N14 C21 122.45(16) . . ?
C22 N14 C21 115.03(15) . . ?
C18 N15 C23 122.38(17) . . ?
C18 N15 C24 123.78(16) . . ?
C23 N15 C24 113.84(15) . . ?
C18 N16 C26 122.44(17) . . ?
C18 N16 C25 123.61(16) . . ?
C26 N16 C25 113.94(15) . . ?
N17 C27 C28 179.6(3) . . ?
C27 C28 H28A 109.5 . . ?
C27 C28 H28B 109.5 . . ?
H28A C28 H28B 109.5 . . ?
C27 C28 H28C 109.5 . . ?
H28A C28 H28C 109.5 . . ?
H28B C28 H28C 109.5 . . ?
N18 C29 C30 179.5(3) . . ?
C29 C30 H30A 109.5 . . ?
C29 C30 H30B 109.5 . . ?
H30A C30 H30B 109.5 . . ?
C29 C30 H30C 109.5 . . ?
H30A C30 H30C 109.5 . . ?
H30B C30 H30C 109.5 . . ?

loop_
_geom_bond_atom_site_label_1
_geom_bond_atom_site_label_2
_geom_bond_distance
_geom_bond_site_symmetry_2
_geom_bond_publ_flag
N1 C4 1.329(3) . ?
N1 C1 1.377(3) . ?
N2 C2 1.335(3) . ?
N2 C3 1.376(3) . ?
N3 C7 1.151(3) . ?
N4 C8 1.145(3) . ?
N5 C5 1.152(3) . ?
N6 C6 1.144(3) . ?
C1 C2 1.395(3) . ?
C1 C5 1.436(3) . ?
C2 C6 1.447(3) . ?
C3 C4 1.402(3) . ?
C3 C7 1.437(3) . ?
C4 C8 1.451(3) . ?
N7 C11 1.332(3) . ?
N7 C10 1.378(3) . ?
N8 C9 1.326(3) . ?
N8 C12 1.375(3) . ?
N9 C13 1.136(3) . ?
N10 C14 1.144(3) . ?
N11 C15 1.134(3) . ?
N12 C16 1.150(3) . ?
C9 C10 1.404(3) . ?
C9 C13 1.458(3) . ?
C10 C14 1.431(3) . ?
C11 C12 1.407(3) . ?
C11 C15 1.450(3) . ?
C12 C16 1.422(3) . ?
C17 N14 1.319(2) . ?
C17 N13 1.319(2) . ?
C17 C18 1.513(3) . ?
C18 N15 1.317(2) . ?
C18 N16 1.322(2) . ?
C19 N13 1.474(3) . ?
C19 H19A 0.9800 . ?
C19 H19B 0.9800 . ?
C19 H19C 0.9800 . ?
C20 N13 1.473(3) . ?
C20 H20A 0.9800 . ?
C20 H20B 0.9800 . ?
C20 H20C 0.9800 . ?
C21 N14 1.475(3) . ?
C21 H21A 0.9800 . ?
C21 H21B 0.9800 . ?
C21 H21C 0.9800 . ?
C22 N14 1.469(3) . ?
C22 H22A 0.9800 . ?
C22 H22B 0.9800 . ?
C22 H22C 0.9800 . ?
C23 N15 1.468(3) . ?
C23 H23A 0.9800 . ?
C23 H23B 0.9800 . ?
C23 H23C 0.9800 . ?
C24 N15 1.471(3) . ?
C24 H24A 0.9800 . ?
C24 H24B 0.9800 . ?
C24 H24C 0.9800 . ?
C25 N16 1.474(3) . ?
C25 H25A 0.9800 . ?
C25 H25B 0.9800 . ?
C25 H25C 0.9800 . ?
C26 N16 1.467(3) . ?
C26 H26A 0.9800 . ?
C26 H26B 0.9800 . ?
C26 H26C 0.9800 . ?
C27 N17 1.133(3) . ?
C27 C28 1.449(4) . ?
C28 H28A 0.9800 . ?
C28 H28B 0.9800 . ?
C28 H28C 0.9800 . ?
C29 N18 1.133(3) . ?
C29 C30 1.451(3) . ?
C30 H30A 0.9800 . ?
C30 H30B 0.9800 . ?
C30 H30C 0.9800 . ?

loop_
_cod_related_entry_id
_cod_related_entry_database
_cod_related_entry_code
1 ChemSpider 30652890
